data_1543642
loop_
_publ_author_name
'Zheng, Kai-Lu'
'Shu, Wen-Ming'
'Ma, Jun-Rui'
'Wu, Yan-Dong'
'Wu, An-Xin'

_publ_section_title
;
 Acid-Mediated N-H/\a,\b-C(sp(3))-H Trifunctionalization of Pyrrolidine:
 Intermolecular [3 + 2] Cycloaddition for the Construction of
 2,3-Dihydro-1H-Pyrrolizine Derivatives.
;
_journal_issue 15
_journal_name_full 'Organic letters'
_journal_page_first 3526
_journal_page_last 3529
_journal_paper_doi 10.1021/acs.orglett.6b01369
_journal_volume 18
_journal_year 2016
_chemical_absolute_configuration unk
_chemical_formula_sum 'C27 H26 N O6'
_chemical_formula_weight 460.49
_chemical_name_systematic
; 
 ? 
;
_space_group_IT_number 4
_symmetry_cell_setting monoclinic
_symmetry_space_group_name_Hall 'P 2yb'
_symmetry_space_group_name_H-M 'P 1 21 1'
_atom_sites_solution_hydrogens geom
_atom_sites_solution_primary direct
_atom_sites_solution_secondary difmap
_audit_creation_method SHELXL-97
_cell_angle_alpha 90.00
_cell_angle_beta 108.491(2)
_cell_angle_gamma 90.00
_cell_formula_units_Z 4
_cell_length_a 7.7825(11)
_cell_length_b 33.713(5)
_cell_length_c 9.4309(13)
_cell_measurement_reflns_used 5156
_cell_measurement_temperature 296(2)
_cell_measurement_theta_max 23.40
_cell_measurement_theta_min 2.36
_cell_volume 2346.7(6)
_computing_structure_refinement 'SHELXL-97 (Sheldrick, 1997)'
_computing_structure_solution 'SHELXS-97 (Sheldrick, 1990)'
_diffrn_ambient_temperature 296(2)
_diffrn_measured_fraction_theta_full 0.993
_diffrn_measured_fraction_theta_max 0.993
_diffrn_measurement_device_type CCD
_diffrn_radiation_monochromator graphite
_diffrn_radiation_source 'fine-focus sealed tube'
_diffrn_radiation_type MoK\a
_diffrn_radiation_wavelength 0.71073
_diffrn_reflns_av_R_equivalents 0.0371
_diffrn_reflns_av_sigmaI/netI 0.0587
_diffrn_reflns_limit_h_max 9
_diffrn_reflns_limit_h_min -10
_diffrn_reflns_limit_k_max 44
_diffrn_reflns_limit_k_min -44
_diffrn_reflns_limit_l_max 12
_diffrn_reflns_limit_l_min -11
_diffrn_reflns_number 21467
_diffrn_reflns_theta_full 28.29
_diffrn_reflns_theta_max 28.29
_diffrn_reflns_theta_min 2.28
_exptl_absorpt_coefficient_mu 0.092
_exptl_absorpt_correction_T_max 0.9836
_exptl_absorpt_correction_T_min 0.9800
_exptl_absorpt_correction_type multi-scan
_exptl_absorpt_process_details sadabs
_exptl_crystal_colour colorless
_exptl_crystal_density_diffrn 1.303
_exptl_crystal_density_method 'not measured'
_exptl_crystal_description block
_exptl_crystal_F_000 972
_exptl_crystal_size_max 0.22
_exptl_crystal_size_mid 0.20
_exptl_crystal_size_min 0.18
_refine_diff_density_max 0.257
_refine_diff_density_min -0.161
_refine_diff_density_rms 0.034
_refine_ls_abs_structure_details 'Flack H D (1983), Acta Cryst. A39, 876-881'
_refine_ls_abs_structure_Flack -0.7(8)
_refine_ls_extinction_coef 0.0083(10)
_refine_ls_extinction_expression Fc^*^=kFc[1+0.001xFc^2^\l^3^/sin(2\q)]^-1/4^
_refine_ls_extinction_method SHELXL
_refine_ls_goodness_of_fit_ref 0.967
_refine_ls_hydrogen_treatment mixed
_refine_ls_matrix_type full
_refine_ls_number_parameters 628
_refine_ls_number_reflns 11500
_refine_ls_number_restraints 1
_refine_ls_restrained_S_all 0.967
_refine_ls_R_factor_all 0.0814
_refine_ls_R_factor_gt 0.0483
_refine_ls_shift/su_max 0.000
_refine_ls_shift/su_mean 0.000
_refine_ls_structure_factor_coef Fsqd
_refine_ls_weighting_details 'calc w=1/[\s^2^(Fo^2^)+(0.0752P)^2^+0.0498P] where P=(Fo^2^+2Fc^2^)/3'
_refine_ls_weighting_scheme calc
_refine_ls_wR_factor_gt 0.1213
_refine_ls_wR_factor_ref 0.1430
_reflns_number_gt 7659
_reflns_number_total 11500
_reflns_threshold_expression >2sigma(I)
_cod_data_source_file ol6b01369_si_001.cif
_cod_data_source_block 1
_cod_depositor_comments
;
The following automatic conversions were performed:

'_symmetry_cell_setting' value 'Monoclinic' changed to 'monoclinic'
according to
/usr/data/users/saulius/crontab/automatic-downloads/rss-feeds/ACS/lib/dictionaries/cif_core.dic
dictionary named 'cif_core.dic' version 2.4.2 from 2011-04-26.

Automatic conversion script
Id: cif_fix_values 4268 2015-11-12 08:31:59Z antanas 

 Adding full bibliography for 1543642.cif.

2019-02-06
Z value and formula fixed to values more according to usual
chemical conventions.                 miguel
;
_cod_original_formula_sum 'C54 H52 N2 O12'
_cod_original_formula_weight 920.98
_cod_original_formula_units_Z 2
_cod_original_sg_symbol_H-M P2(1)
_cod_database_code 1543642

loop_
_symmetry_equiv_pos_as_xyz
'x, y, z'
'-x, y+1/2, -z'

loop_
_atom_site_label
_atom_site_type_symbol
_atom_site_fract_x
_atom_site_fract_y
_atom_site_fract_z
_atom_site_U_iso_or_equiv
_atom_site_adp_type
_atom_site_occupancy
_atom_site_symmetry_multiplicity
_atom_site_calc_flag
_atom_site_refinement_flags
C1 C -0.5083(5) -0.13052(10) 0.0232(5) 0.0805(10) Uani 1 1 d .
H1A H -0.5461 -0.1105 0.0793 0.121 Uiso 1 1 calc R
H1B H -0.5926 -0.1522 0.0034 0.121 Uiso 1 1 calc R
H1C H -0.5046 -0.1195 -0.0696 0.121 Uiso 1 1 calc R
C2 C -0.1913(4) -0.11897(7) 0.1414(3) 0.0529(6) Uani 1 1 d .
C3 C -0.0221(4) -0.13581(7) 0.2025(3) 0.0615(7) Uani 1 1 d .
H3 H -0.0122 -0.1630 0.2206 0.074 Uiso 1 1 calc R
C4 C 0.1296(4) -0.11318(7) 0.2367(3) 0.0571(7) Uani 1 1 d .
H4 H 0.2425 -0.1253 0.2739 0.069 Uiso 1 1 calc R
C5 C 0.1195(3) -0.07183(6) 0.2168(2) 0.0417(5) Uani 1 1 d .
C6 C -0.0512(3) -0.05494(7) 0.1596(3) 0.0453(5) Uani 1 1 d .
H6 H -0.0614 -0.0276 0.1464 0.054 Uiso 1 1 calc R
C7 C -0.2069(4) -0.07802(7) 0.1218(3) 0.0510(6) Uani 1 1 d .
H7 H -0.3204 -0.0663 0.0837 0.061 Uiso 1 1 calc R
C8 C 0.2890(3) -0.04857(7) 0.2510(3) 0.0457(6) Uani 1 1 d .
C9 C 0.2792(3) -0.00401(6) 0.2590(3) 0.0426(5) Uani 1 1 d .
H9A H 0.2373 0.0033 0.3420 0.051 Uiso 1 1 calc R
H9B H 0.1916 0.0058 0.1679 0.051 Uiso 1 1 calc R
C10 C 0.4612(3) 0.01565(7) 0.2792(3) 0.0434(5) Uani 1 1 d .
C11 C 0.5057(4) 0.02005(8) 0.1315(3) 0.0565(7) Uani 1 1 d .
H11A H 0.4329 0.0018 0.0569 0.068 Uiso 1 1 calc R
H11B H 0.6326 0.0142 0.1477 0.068 Uiso 1 1 calc R
C12 C 0.4626(4) 0.06337(8) 0.0780(3) 0.0536(6) Uani 1 1 d .
H12A H 0.5569 0.0744 0.0428 0.064 Uiso 1 1 calc R
H12B H 0.3471 0.0653 -0.0007 0.064 Uiso 1 1 calc R
C13 C 0.4602(3) 0.05807(7) 0.3262(2) 0.0401(5) Uani 1 1 d .
C14 C 0.4582(3) 0.08014(7) 0.4500(2) 0.0405(5) Uani 1 1 d .
C15 C 0.4548(3) 0.12035(7) 0.4072(3) 0.0424(5) Uani 1 1 d .
H15 H 0.4533 0.1421 0.4676 0.051 Uiso 1 1 calc R
C16 C 0.4540(3) 0.12210(7) 0.2611(3) 0.0426(5) Uani 1 1 d .
C17 C 0.4625(3) 0.06531(7) 0.5957(3) 0.0434(5) Uani 1 1 d .
C18 C 0.4605(4) 0.00684(9) 0.7358(3) 0.0640(8) Uani 1 1 d .
H18A H 0.3635 0.0176 0.7681 0.077 Uiso 1 1 calc R
H18B H 0.5747 0.0115 0.8136 0.077 Uiso 1 1 calc R
C19 C 0.4325(6) -0.03642(10) 0.7055(4) 0.0850(11) Uani 1 1 d .
H19A H 0.3217 -0.0406 0.6253 0.128 Uiso 1 1 calc R
H19B H 0.4258 -0.0496 0.7938 0.128 Uiso 1 1 calc R
H19C H 0.5321 -0.0470 0.6780 0.128 Uiso 1 1 calc R
C20 C 0.4297(4) 0.15417(8) 0.1522(3) 0.0519(6) Uani 1 1 d .
C21 C 0.4678(3) 0.19643(7) 0.2011(3) 0.0458(6) Uani 1 1 d .
C22 C 0.3987(4) 0.22568(8) 0.0947(3) 0.0571(7) Uani 1 1 d .
H22 H 0.3274 0.2184 -0.0010 0.068 Uiso 1 1 calc R
C23 C 0.4331(4) 0.26481(8) 0.1272(3) 0.0638(8) Uani 1 1 d .
H23 H 0.3869 0.2839 0.0536 0.077 Uiso 1 1 calc R
C24 C 0.5366(5) 0.27626(8) 0.2696(3) 0.0622(7) Uani 1 1 d .
C25 C 0.6103(4) 0.24738(8) 0.3768(3) 0.0611(7) Uani 1 1 d .
H25 H 0.6833 0.2546 0.4721 0.073 Uiso 1 1 calc R
C26 C 0.5748(4) 0.20827(8) 0.3414(3) 0.0541(7) Uani 1 1 d .
H26 H 0.6240 0.1891 0.4139 0.065 Uiso 1 1 calc R
C27 C 0.6533(7) 0.33033(11) 0.4389(4) 0.1076(14) Uani 1 1 d .
H27A H 0.5974 0.3195 0.5076 0.161 Uiso 1 1 calc R
H27B H 0.6462 0.3588 0.4398 0.161 Uiso 1 1 calc R
H27C H 0.7781 0.3223 0.4681 0.161 Uiso 1 1 calc R
C28 C -0.0834(7) -0.20630(10) 0.6871(4) 0.0998(13) Uani 1 1 d .
H28A H 0.0466 -0.2055 0.7222 0.150 Uiso 1 1 calc R
H28B H -0.1233 -0.2315 0.6410 0.150 Uiso 1 1 calc R
H28C H -0.1285 -0.2027 0.7699 0.150 Uiso 1 1 calc R
C29 C -0.1149(4) -0.13734(8) 0.6279(3) 0.0600(7) Uani 1 1 d .
C30 C -0.1990(4) -0.10848(8) 0.5253(3) 0.0632(7) Uani 1 1 d .
H30 H -0.2758 -0.1158 0.4315 0.076 Uiso 1 1 calc R
C31 C -0.1698(4) -0.06902(8) 0.5608(3) 0.0516(6) Uani 1 1 d .
H31 H -0.2275 -0.0500 0.4905 0.062 Uiso 1 1 calc R
C32 C -0.0560(3) -0.05694(7) 0.6997(3) 0.0476(6) Uani 1 1 d .
C33 C 0.0246(4) -0.08665(9) 0.8028(3) 0.0591(7) Uani 1 1 d .
H33 H 0.0985 -0.0794 0.8978 0.071 Uiso 1 1 calc R
C34 C -0.0022(4) -0.12610(9) 0.7678(3) 0.0665(8) Uani 1 1 d .
H34 H 0.0550 -0.1453 0.8378 0.080 Uiso 1 1 calc R
C35 C -0.0216(4) -0.01544(8) 0.7492(3) 0.0516(6) Uani 1 1 d .
C36 C -0.0501(3) 0.01690(7) 0.6403(3) 0.0439(5) Uani 1 1 d .
C37 C -0.0521(3) 0.01862(7) 0.4942(3) 0.0428(5) Uani 1 1 d .
H37 H -0.0497 -0.0031 0.4341 0.051 Uiso 1 1 calc R
C38 C -0.0583(3) 0.05872(7) 0.4500(2) 0.0411(5) Uani 1 1 d .
C39 C -0.0597(3) 0.08104(7) 0.5743(2) 0.0399(5) Uani 1 1 d .
C40 C -0.0617(3) 0.07383(7) 0.3044(3) 0.0438(5) Uani 1 1 d .
C41 C -0.0565(5) 0.13152(9) 0.1631(3) 0.0684(8) Uani 1 1 d .
C42 C -0.0222(6) 0.17474(10) 0.1959(5) 0.0884(11) Uani 1 1 d .
H42A H -0.1172 0.1856 0.2287 0.133 Uiso 1 1 calc R
H42B H -0.0193 0.1882 0.1070 0.133 Uiso 1 1 calc R
H42C H 0.0920 0.1781 0.2730 0.133 Uiso 1 1 calc R
C43 C -0.0597(4) 0.07605(8) 0.8231(3) 0.0555(7) Uani 1 1 d .
H43A H 0.0562 0.0742 0.9014 0.067 Uiso 1 1 calc R
H43B H -0.1533 0.0650 0.8589 0.067 Uiso 1 1 calc R
C44 C -0.1030(4) 0.11895(8) 0.7703(3) 0.0570(7) Uani 1 1 d .
H44A H -0.0292 0.1372 0.8442 0.068 Uiso 1 1 calc R
H44B H -0.2296 0.1248 0.7556 0.068 Uiso 1 1 calc R
C45 C -0.0618(3) 0.12333(7) 0.6215(3) 0.0447(5) Uani 1 1 d .
C46 C 0.1195(3) 0.14370(7) 0.6404(3) 0.0449(5) Uani 1 1 d .
H46A H 0.2090 0.1335 0.7297 0.054 Uiso 1 1 calc R
H46B H 0.1593 0.1370 0.5557 0.054 Uiso 1 1 calc R
C47 C 0.1114(3) 0.18798(7) 0.6522(3) 0.0479(6) Uani 1 1 d .
C48 C 0.2821(3) 0.21082(6) 0.6895(2) 0.0430(5) Uani 1 1 d .
C49 C 0.4514(3) 0.19327(7) 0.7354(3) 0.0449(6) Uani 1 1 d .
H49 H 0.4600 0.1658 0.7363 0.054 Uiso 1 1 calc R
C50 C 0.6083(4) 0.21570(7) 0.7800(3) 0.0507(6) Uani 1 1 d .
H50 H 0.7210 0.2034 0.8117 0.061 Uiso 1 1 calc R
C51 C 0.5962(4) 0.25652(7) 0.7771(3) 0.0534(6) Uani 1 1 d .
C52 C 0.4279(4) 0.27475(7) 0.7258(3) 0.0602(7) Uani 1 1 d .
H52 H 0.4199 0.3023 0.7204 0.072 Uiso 1 1 calc R
C53 C 0.2734(4) 0.25224(7) 0.6830(3) 0.0553(6) Uani 1 1 d .
H53 H 0.1611 0.2647 0.6492 0.066 Uiso 1 1 calc R
C54 C 0.9101(5) 0.26450(10) 0.9036(4) 0.0855(11) Uani 1 1 d .
H54A H 0.8990 0.2513 0.9904 0.128 Uiso 1 1 calc R
H54B H 1.0001 0.2850 0.9340 0.128 Uiso 1 1 calc R
H54C H 0.9455 0.2457 0.8416 0.128 Uiso 1 1 calc R
H10 H 0.558(3) 0.0010(7) 0.355(3) 0.037(6) Uiso 1 1 d .
H45 H -0.165(4) 0.1363(9) 0.549(3) 0.070(9) Uiso 1 1 d .
N1 N 0.4572(3) 0.08290(6) 0.2150(2) 0.0421(4) Uani 1 1 d .
N2 N -0.0547(3) 0.05608(6) 0.6855(2) 0.0435(5) Uani 1 1 d .
O1 O -0.3325(3) -0.14445(6) 0.1073(3) 0.0762(6) Uani 1 1 d .
O2 O 0.4349(3) -0.06523(6) 0.2749(3) 0.0774(6) Uani 1 1 d .
O3 O 0.3716(4) 0.14619(6) 0.0194(2) 0.0866(8) Uani 1 1 d .
O4 O 0.5610(4) 0.31596(6) 0.2909(2) 0.0948(8) Uani 1 1 d .
O5 O 0.4612(3) 0.02530(5) 0.59782(19) 0.0553(5) Uani 1 1 d .
O6 O 0.4684(3) 0.08527(6) 0.70328(18) 0.0573(5) Uani 1 1 d .
O7 O -0.1504(4) -0.17544(6) 0.5807(2) 0.0880(7) Uani 1 1 d .
O8 O 0.0359(4) -0.00719(6) 0.8826(2) 0.0870(8) Uani 1 1 d .
O9 O -0.0333(3) 0.20478(6) 0.6309(3) 0.0786(6) Uani 1 1 d .
O10 O 0.7420(3) 0.28149(6) 0.8224(3) 0.0759(6) Uani 1 1 d .
O11 O -0.0687(3) 0.05374(6) 0.19762(19) 0.0587(5) Uani 1 1 d .
O12 O -0.0602(3) 0.11363(5) 0.30249(19) 0.0544(4) Uani 1 1 d .

loop_
_atom_site_aniso_label
_atom_site_aniso_U_11
_atom_site_aniso_U_22
_atom_site_aniso_U_33
_atom_site_aniso_U_23
_atom_site_aniso_U_13
_atom_site_aniso_U_12
C1 0.070(2) 0.0610(18) 0.104(3) -0.0190(17) 0.0180(18) -0.0186(15)
C2 0.0630(17) 0.0416(13) 0.0545(15) -0.0029(11) 0.0190(13) -0.0108(12)
C3 0.074(2) 0.0299(12) 0.0760(19) 0.0055(12) 0.0174(15) -0.0015(12)
C4 0.0611(17) 0.0393(13) 0.0668(17) 0.0064(11) 0.0145(13) 0.0095(12)
C5 0.0510(14) 0.0356(12) 0.0387(12) 0.0016(9) 0.0144(10) 0.0024(10)
C6 0.0543(15) 0.0313(11) 0.0512(14) 0.0002(10) 0.0180(11) 0.0005(10)
C7 0.0528(15) 0.0377(13) 0.0607(15) -0.0008(11) 0.0155(12) -0.0007(11)
C8 0.0457(14) 0.0422(13) 0.0454(13) -0.0037(10) 0.0090(11) 0.0060(11)
C9 0.0419(13) 0.0391(12) 0.0450(13) -0.0030(9) 0.0113(10) 0.0006(10)
C10 0.0401(13) 0.0437(13) 0.0434(12) -0.0035(10) 0.0088(10) -0.0002(10)
C11 0.0626(17) 0.0556(15) 0.0560(15) -0.0150(12) 0.0254(13) -0.0059(13)
C12 0.0619(16) 0.0597(16) 0.0404(13) -0.0073(11) 0.0179(12) -0.0005(12)
C13 0.0354(12) 0.0448(13) 0.0389(12) -0.0019(10) 0.0100(9) -0.0020(9)
C14 0.0398(12) 0.0432(13) 0.0378(12) -0.0026(9) 0.0113(9) -0.0018(9)
C15 0.0462(13) 0.0422(12) 0.0389(12) -0.0033(9) 0.0134(10) -0.0026(10)
C16 0.0425(13) 0.0449(13) 0.0370(12) -0.0015(10) 0.0077(10) 0.0010(10)
C17 0.0398(13) 0.0469(13) 0.0415(13) -0.0002(10) 0.0103(10) -0.0005(10)
C18 0.0727(19) 0.0715(19) 0.0509(16) 0.0166(14) 0.0239(14) -0.0036(15)
C19 0.108(3) 0.063(2) 0.099(3) 0.0300(18) 0.055(2) 0.0076(18)
C20 0.0627(16) 0.0541(15) 0.0368(13) 0.0065(11) 0.0130(11) 0.0003(12)
C21 0.0508(14) 0.0492(14) 0.0384(12) 0.0049(10) 0.0156(11) -0.0009(11)
C22 0.0746(19) 0.0553(15) 0.0381(13) 0.0030(11) 0.0134(12) 0.0031(13)
C23 0.092(2) 0.0517(16) 0.0444(15) 0.0084(12) 0.0163(14) 0.0046(15)
C24 0.084(2) 0.0516(16) 0.0503(16) 0.0015(12) 0.0207(15) -0.0069(14)
C25 0.0717(18) 0.0593(17) 0.0446(15) 0.0015(12) 0.0076(13) -0.0115(14)
C26 0.0571(17) 0.0526(15) 0.0473(15) 0.0101(12) 0.0090(12) -0.0017(12)
C27 0.174(4) 0.071(2) 0.070(2) -0.0179(17) 0.029(2) -0.030(2)
C28 0.145(4) 0.0599(19) 0.084(2) 0.0180(17) 0.022(2) -0.003(2)
C29 0.0750(19) 0.0531(16) 0.0511(16) 0.0009(12) 0.0187(14) -0.0043(14)
C30 0.077(2) 0.0599(16) 0.0438(14) 0.0056(12) 0.0066(13) -0.0084(14)
C31 0.0514(15) 0.0548(15) 0.0416(13) 0.0090(11) 0.0048(11) -0.0025(12)
C32 0.0500(14) 0.0522(15) 0.0415(13) 0.0026(11) 0.0160(11) -0.0002(11)
C33 0.0686(18) 0.0588(17) 0.0427(14) 0.0060(12) 0.0073(13) 0.0024(14)
C34 0.081(2) 0.0577(18) 0.0515(17) 0.0128(13) 0.0085(14) 0.0081(15)
C35 0.0589(16) 0.0574(15) 0.0374(13) 0.0018(11) 0.0138(11) -0.0005(12)
C36 0.0416(13) 0.0474(13) 0.0406(12) 0.0012(10) 0.0103(10) -0.0003(10)
C37 0.0434(13) 0.0448(13) 0.0389(12) -0.0031(10) 0.0111(10) 0.0004(10)
C38 0.0381(12) 0.0473(13) 0.0363(11) -0.0027(10) 0.0096(9) -0.0034(10)
C39 0.0338(12) 0.0448(13) 0.0390(12) -0.0014(9) 0.0084(9) -0.0028(9)
C40 0.0413(13) 0.0502(14) 0.0404(13) -0.0006(10) 0.0134(10) 0.0001(10)
C41 0.088(2) 0.0664(18) 0.0525(16) 0.0179(14) 0.0239(15) -0.0076(15)
C42 0.105(3) 0.069(2) 0.105(3) 0.0304(19) 0.054(2) 0.0082(19)
C43 0.0579(16) 0.0679(18) 0.0417(14) -0.0096(12) 0.0172(12) 0.0007(13)
C44 0.0613(17) 0.0560(16) 0.0601(16) -0.0120(13) 0.0283(13) -0.0017(13)
C45 0.0393(13) 0.0460(14) 0.0468(13) -0.0069(10) 0.0109(11) 0.0016(10)
C46 0.0406(13) 0.0431(13) 0.0479(13) -0.0043(10) 0.0094(11) -0.0009(10)
C47 0.0488(15) 0.0433(13) 0.0471(14) -0.0008(10) 0.0088(11) 0.0052(11)
C48 0.0549(15) 0.0360(12) 0.0384(12) -0.0006(9) 0.0151(11) 0.0034(10)
C49 0.0552(15) 0.0293(11) 0.0510(14) -0.0037(10) 0.0182(12) -0.0019(10)
C50 0.0498(15) 0.0442(14) 0.0606(16) -0.0006(11) 0.0209(12) -0.0029(11)
C51 0.0692(18) 0.0393(13) 0.0533(15) 0.0004(11) 0.0216(13) -0.0119(12)
C52 0.082(2) 0.0314(12) 0.0694(18) 0.0031(11) 0.0263(15) -0.0018(13)
C53 0.0635(17) 0.0422(14) 0.0595(16) 0.0075(11) 0.0184(13) 0.0081(12)
C54 0.080(2) 0.071(2) 0.086(2) 0.0020(18) -0.0010(19) -0.0291(18)
N1 0.0438(11) 0.0459(11) 0.0350(10) -0.0023(8) 0.0102(8) -0.0022(8)
N2 0.0456(11) 0.0503(12) 0.0339(10) -0.0041(8) 0.0115(8) -0.0023(9)
O1 0.0734(15) 0.0473(11) 0.1015(16) 0.0000(11) 0.0189(12) -0.0183(10)
O2 0.0503(12) 0.0531(11) 0.1199(19) -0.0149(12) 0.0143(11) 0.0103(9)
O3 0.147(2) 0.0605(13) 0.0416(11) 0.0011(9) 0.0147(12) -0.0070(13)
O4 0.163(2) 0.0475(12) 0.0632(14) 0.0004(10) 0.0202(14) -0.0155(13)
O5 0.0778(13) 0.0469(10) 0.0461(10) 0.0022(7) 0.0265(9) -0.0041(9)
O6 0.0751(13) 0.0572(11) 0.0416(9) -0.0070(8) 0.0212(9) 0.0037(9)
O7 0.132(2) 0.0507(12) 0.0655(13) 0.0025(10) 0.0096(13) -0.0062(13)
O8 0.147(2) 0.0644(13) 0.0382(11) 0.0014(9) 0.0131(12) -0.0066(14)
O9 0.0487(12) 0.0560(12) 0.1200(18) -0.0073(12) 0.0112(11) 0.0122(9)
O10 0.0798(15) 0.0458(11) 0.0961(16) 0.0010(10) 0.0192(12) -0.0203(10)
O11 0.0727(13) 0.0620(11) 0.0424(10) -0.0038(8) 0.0198(9) 0.0063(9)
O12 0.0724(12) 0.0489(10) 0.0458(9) 0.0054(8) 0.0242(8) -0.0006(9)

loop_
_atom_type_symbol
_atom_type_description
_atom_type_scat_dispersion_real
_atom_type_scat_dispersion_imag
_atom_type_scat_source
C C 0.0033 0.0016 'International Tables Vol C Tables 4.2.6.8 and 6.1.1.4'
H H 0.0000 0.0000 'International Tables Vol C Tables 4.2.6.8 and 6.1.1.4'
N N 0.0061 0.0033 'International Tables Vol C Tables 4.2.6.8 and 6.1.1.4'
O O 0.0106 0.0060 'International Tables Vol C Tables 4.2.6.8 and 6.1.1.4'

loop_
_geom_angle_atom_site_label_1
_geom_angle_atom_site_label_2
_geom_angle_atom_site_label_3
_geom_angle
O1 C2 C3 115.7(2)
O1 C2 C7 124.6(2)
C3 C2 C7 119.6(2)
C4 C3 C2 120.7(2)
C3 C4 C5 121.2(2)
C6 C5 C4 117.7(2)
C6 C5 C8 123.0(2)
C4 C5 C8 119.2(2)
C5 C6 C7 121.3(2)
C6 C7 C2 119.3(2)
O2 C8 C5 120.6(2)
O2 C8 C9 120.5(2)
C5 C8 C9 118.9(2)
C8 C9 C10 112.40(19)
C13 C10 C9 111.16(19)
C13 C10 C11 101.46(19)
C9 C10 C11 113.3(2)
C10 C11 C12 107.3(2)
N1 C12 C11 101.59(19)
N1 C13 C14 108.8(2)
N1 C13 C10 111.5(2)
C14 C13 C10 139.7(2)
C13 C14 C15 106.1(2)
C13 C14 C17 127.4(2)
C15 C14 C17 126.4(2)
C16 C15 C14 108.7(2)
C15 C16 N1 106.04(19)
C15 C16 C20 133.9(2)
N1 C16 C20 119.6(2)
O6 C17 O5 122.9(2)
O6 C17 C14 125.9(2)
O5 C17 C14 111.1(2)
O5 C18 C19 107.0(2)
O3 C20 C16 118.8(2)
O3 C20 C21 119.9(2)
C16 C20 C21 121.2(2)
C26 C21 C22 117.7(2)
C26 C21 C20 124.8(2)
C22 C21 C20 117.4(2)
C23 C22 C21 121.5(2)
C22 C23 C24 120.1(3)
O4 C24 C23 115.4(3)
O4 C24 C25 125.2(3)
C23 C24 C25 119.3(3)
C26 C25 C24 119.5(3)
C25 C26 C21 121.8(3)
O7 C29 C30 115.7(3)
O7 C29 C34 124.9(3)
C30 C29 C34 119.4(3)
C31 C30 C29 120.4(3)
C30 C31 C32 121.4(2)
C31 C32 C33 117.2(2)
C31 C32 C35 125.1(2)
C33 C32 C35 117.6(2)
C34 C33 C32 121.8(3)
C33 C34 C29 119.8(3)
O8 C35 C36 118.4(2)
O8 C35 C32 120.7(2)
C36 C35 C32 120.9(2)
C37 C36 N2 105.90(19)
C37 C36 C35 133.2(2)
N2 C36 C35 120.3(2)
C36 C37 C38 108.9(2)
C39 C38 C37 106.1(2)
C39 C38 C40 126.9(2)
C37 C38 C40 127.0(2)
N2 C39 C38 108.3(2)
N2 C39 C45 111.5(2)
C38 C39 C45 140.2(2)
O11 C40 O12 123.4(2)
O11 C40 C38 125.2(2)
O12 C40 C38 111.4(2)
O12 C41 C42 105.7(2)
N2 C43 C44 102.1(2)
C43 C44 C45 107.3(2)
C39 C45 C46 111.47(19)
C39 C45 C44 101.8(2)
C46 C45 C44 112.8(2)
C47 C46 C45 113.4(2)
O9 C47 C48 120.7(2)
O9 C47 C46 120.6(2)
C48 C47 C46 118.7(2)
C49 C48 C53 118.0(2)
C49 C48 C47 123.2(2)
C53 C48 C47 118.8(2)
C48 C49 C50 121.5(2)
C51 C50 C49 119.4(3)
O10 C51 C50 124.3(3)
O10 C51 C52 115.7(2)
C50 C51 C52 120.0(3)
C53 C52 C51 120.0(2)
C52 C53 C48 121.0(3)
C13 N1 C16 110.30(19)
C13 N1 C12 114.4(2)
C16 N1 C12 135.3(2)
C39 N2 C36 110.76(19)
C39 N2 C43 113.7(2)
C36 N2 C43 135.6(2)
C2 O1 C1 119.2(2)
C24 O4 C27 118.6(3)
C17 O5 C18 116.5(2)
C29 O7 C28 117.9(2)
C51 O10 C54 117.0(2)
C40 O12 C41 115.5(2)

loop_
_geom_bond_atom_site_label_1
_geom_bond_atom_site_label_2
_geom_bond_distance
C1 O1 1.426(4)
C2 O1 1.351(3)
C2 C3 1.381(4)
C2 C7 1.393(3)
C3 C4 1.356(4)
C4 C5 1.406(3)
C5 C6 1.387(3)
C5 C8 1.479(3)
C6 C7 1.388(3)
C8 O2 1.222(3)
C8 C9 1.507(3)
C9 C10 1.520(3)
C10 C13 1.498(3)
C10 C11 1.546(4)
C11 C12 1.547(4)
C12 N1 1.463(3)
C13 N1 1.336(3)
C13 C14 1.389(3)
C14 C15 1.412(3)
C14 C17 1.452(3)
C15 C16 1.378(3)
C16 N1 1.394(3)
C16 C20 1.462(3)
C17 O6 1.206(3)
C17 O5 1.349(3)
C18 O5 1.444(3)
C18 C19 1.489(5)
C20 O3 1.218(3)
C20 C21 1.498(4)
C21 C26 1.380(4)
C21 C22 1.388(3)
C22 C23 1.362(4)
C23 C24 1.384(4)
C24 O4 1.358(3)
C24 C25 1.390(4)
C25 C26 1.367(4)
C27 O4 1.436(4)
C28 O7 1.425(4)
C29 O7 1.359(3)
C29 C30 1.382(4)
C29 C34 1.385(4)
C30 C31 1.373(4)
C31 C32 1.389(3)
C32 C33 1.399(4)
C32 C35 1.472(4)
C33 C34 1.370(4)
C35 O8 1.227(3)
C35 C36 1.465(3)
C36 C37 1.375(3)
C36 N2 1.392(3)
C37 C38 1.411(3)
C38 C39 1.396(3)
C38 C40 1.457(3)
C39 N2 1.336(3)
C39 C45 1.495(3)
C40 O11 1.201(3)
C40 O12 1.342(3)
C41 O12 1.455(3)
C41 C42 1.496(5)
C43 N2 1.473(3)
C43 C44 1.532(4)
C44 C45 1.542(4)
C45 C46 1.528(3)
C46 C47 1.500(3)
C47 O9 1.219(3)
C47 C48 1.478(4)
C48 C49 1.383(3)
C48 C53 1.398(3)
C49 C50 1.383(4)
C50 C51 1.379(3)
C51 O10 1.368(3)
C51 C52 1.388(4)
C52 C53 1.370(4)
C54 O10 1.410(4)
